data_4304397
loop_
_publ_author_name
'Dabb, Serin L.'
'Messerle, Barbara A.'
'Smith, Matthew K.'
'Willis, Anthony C.'

_publ_section_title
;
 Ru and Os Complexes Containing a P,N-Donor Heterotopic Ligand:
 The Effect of Solvent on Stereochemistry
;
_journal_coden_ASTM INOCAJ
_journal_issue 8
_journal_name_full 'Inorganic Chemistry'
_journal_page_first 3034
_journal_page_last 3044
_journal_paper_doi 10.1021/ic7019044
_journal_volume 47
_journal_year 2008
_chemical_formula_sum 'C76 H80 Cl14 F6 N8 O6 P4 Ru2 S2'
_chemical_formula_weight 2201.92
_space_group_IT_number 15
_symmetry_cell_setting monoclinic
_symmetry_space_group_name_Hall '-C 2yc'
_symmetry_space_group_name_H-M 'C 1 2/c 1'
_atom_sites_solution_hydrogens geom
_atom_sites_solution_primary direct
_atom_sites_solution_secondary difmap
_audit_creation_method SHELXL-97
_cell_angle_alpha 90.00
_cell_angle_beta 126.83(3)
_cell_angle_gamma 90.00
_cell_formula_units_Z 4
_cell_length_a 33.779(7)
_cell_length_b 12.670(3)
_cell_length_c 26.597(5)
_cell_measurement_reflns_used 175739
_cell_measurement_temperature 200(2)
_cell_measurement_theta_max 27.48
_cell_measurement_theta_min 2.91
_cell_volume 9111(5)
_computing_cell_refinement DENZO-SMN
_computing_data_collection 'Nonius Collect'
_computing_data_reduction 'X -Seed'
_computing_molecular_graphics 'X-Seed / POV-Ray'
_computing_publication_material 'Microsoft Office 2000'
_computing_structure_refinement 'SHELXL-97 (Sheldrick, 1997)'
_computing_structure_solution 'SHELXS-97 (Sheldrick, 1990)'
_diffrn_ambient_temperature 200(2)
_diffrn_measured_fraction_theta_full 0.997
_diffrn_measured_fraction_theta_max 0.997
_diffrn_measurement_device_type CCD
_diffrn_measurement_method ' \f and \w scans with CCD '
_diffrn_radiation_monochromator graphite
_diffrn_radiation_source 'fine-focus sealed tube'
_diffrn_radiation_type MoK\a
_diffrn_radiation_wavelength 0.71073
_diffrn_reflns_av_R_equivalents 0.0555
_diffrn_reflns_av_sigmaI/netI 0.0263
_diffrn_reflns_limit_h_max 43
_diffrn_reflns_limit_h_min -43
_diffrn_reflns_limit_k_max 16
_diffrn_reflns_limit_k_min -16
_diffrn_reflns_limit_l_max 31
_diffrn_reflns_limit_l_min -34
_diffrn_reflns_number 97540
_diffrn_reflns_theta_full 27.48
_diffrn_reflns_theta_max 27.48
_diffrn_reflns_theta_min 2.92
_diffrn_standards_decay_% 0.00
_diffrn_standards_interval_count 0
_diffrn_standards_interval_time 0
_diffrn_standards_number 0
_exptl_absorpt_coefficient_mu 0.925
_exptl_absorpt_correction_T_max 0.949
_exptl_absorpt_correction_T_min 0.896
_exptl_absorpt_correction_type integration
_exptl_absorpt_process_details
;
Gaussian integration (Coppens, 1970)
;
_exptl_crystal_colour yellow
_exptl_crystal_density_diffrn 1.605
_exptl_crystal_density_method 'not measured'
_exptl_crystal_description prism
_exptl_crystal_F_000 4448
_exptl_crystal_size_max 0.21
_exptl_crystal_size_mid 0.15
_exptl_crystal_size_min 0.14
_refine_diff_density_max 0.887
_refine_diff_density_min -1.021
_refine_diff_density_rms 0.077
_refine_ls_extinction_method none
_refine_ls_goodness_of_fit_ref 0.991
_refine_ls_hydrogen_treatment constr
_refine_ls_matrix_type full
_refine_ls_number_parameters 532
_refine_ls_number_reflns 10432
_refine_ls_number_restraints 0
_refine_ls_restrained_S_all 0.991
_refine_ls_R_factor_all 0.0600
_refine_ls_R_factor_gt 0.0414
_refine_ls_shift/su_max 0.001
_refine_ls_shift/su_mean 0.000
_refine_ls_structure_factor_coef Fsqd
_refine_ls_weighting_details 'calc w=1/[\s^2^(Fo^2^)+(0.0605P)^2^+22.1864P] where P=(Fo^2^+2Fc^2^)/3'
_refine_ls_weighting_scheme calc
_refine_ls_wR_factor_gt 0.1023
_refine_ls_wR_factor_ref 0.1173
_reflns_number_gt 7969
_reflns_number_total 10432
_reflns_threshold_expression >2sigma(I)
_cod_data_source_file ic7019044-file003.cif
_cod_data_source_block c:new12
_cod_original_cell_volume 9111(3)
_cod_database_code 4304397

loop_
_symmetry_equiv_pos_as_xyz
'x, y, z'
'-x, y, -z+1/2'
'x+1/2, y+1/2, z'
'-x+1/2, y+1/2, -z+1/2'
'-x, -y, -z'
'x, -y, z-1/2'
'-x+1/2, -y+1/2, -z'
'x+1/2, -y+1/2, z-1/2'

loop_
_atom_site_label
_atom_site_type_symbol
_atom_site_fract_x
_atom_site_fract_y
_atom_site_fract_z
_atom_site_U_iso_or_equiv
_atom_site_adp_type
_atom_site_occupancy
_atom_site_symmetry_multiplicity
_atom_site_calc_flag
_atom_site_refinement_flags
_atom_site_disorder_assembly
_atom_site_disorder_group
Ru1 Ru 0.061494(7) 0.001944(16) 0.262668(9) 0.02576(7) Uani 1 1 d . . .
Cl1 Cl 0.02828(2) 0.00293(5) 0.32432(3) 0.03004(14) Uani 1 1 d . . .
S1 S 0.10960(3) 0.58645(6) 0.13359(4) 0.04410(19) Uani 1 1 d . . .
P1 P 0.14143(2) -0.00620(5) 0.35124(3) 0.02814(15) Uani 1 1 d . . .
F1 F 0.10829(10) 0.4208(2) 0.19127(13) 0.0776(7) Uani 1 1 d . . .
O1 O 0.05673(10) 0.5814(2) 0.09531(14) 0.0721(8) Uani 1 1 d . . .
C1 C 0.12859(13) 0.4531(3) 0.16410(17) 0.0476(8) Uani 1 1 d . . .
Cl2 Cl 0.42853(5) 0.10396(13) 0.57588(6) 0.0968(4) Uani 1 1 d . . .
P2 P 0.08102(3) 0.00875(5) 0.19375(3) 0.02862(15) Uani 1 1 d . . .
F2 F 0.17754(8) 0.44698(18) 0.20686(11) 0.0646(6) Uani 1 1 d . . .
O2 O 0.13207(11) 0.6490(2) 0.18930(13) 0.0681(7) Uani 1 1 d . . .
C2 C 0.44740(18) 0.0092(4) 0.5458(2) 0.0704(12) Uani 1 1 d . . .
H2A H 0.4327 0.0267 0.5015 0.084 Uiso 1 1 calc R . .
H2B H 0.4838 0.0119 0.5700 0.084 Uiso 1 1 calc R . .
Cl3 Cl 0.42971(7) -0.11863(14) 0.54938(10) 0.1251(6) Uani 1 1 d . . .
F3 F 0.11635(10) 0.38443(17) 0.11946(12) 0.0720(6) Uani 1 1 d . . .
O3 O 0.12975(11) 0.5993(2) 0.09937(14) 0.0664(7) Uani 1 1 d . . .
C3 C 0.27564(19) -0.0308(4) 0.5852(2) 0.0800(13) Uani 1 1 d . . .
H3A H 0.2420 -0.0020 0.5650 0.096 Uiso 1 1 calc R . .
H3B H 0.2726 -0.1080 0.5780 0.096 Uiso 1 1 calc R . .
Cl4 Cl 0.30077(6) 0.02557(12) 0.54988(6) 0.0924(4) Uani 1 1 d . . .
C4 C 0.17789(19) 0.7507(4) 0.0676(2) 0.0778(13) Uani 1 1 d . . .
H4A H 0.1431 0.7412 0.0305 0.093 Uiso 1 1 calc R . .
H4B H 0.1879 0.6872 0.0944 0.093 Uiso 1 1 calc R . .
Cl5 Cl 0.31080(6) -0.00686(13) 0.66431(6) 0.0995(5) Uani 1 1 d . . .
Cl6 Cl 0.18209(4) 0.86103(10) 0.10959(5) 0.0762(3) Uani 1 1 d . . .
Cl7 Cl 0.21532(4) 0.76235(9) 0.04282(5) 0.0642(3) Uani 1 1 d . . .
N111 N 0.05927(8) 0.16835(18) 0.26349(10) 0.0294(5) Uani 1 1 d . . .
C111 C 0.02970(10) 0.2323(2) 0.21441(13) 0.0336(6) Uani 1 1 d . . .
H111 H 0.0040 0.2088 0.1732 0.040 Uiso 1 1 calc R . .
N112 N 0.08988(9) 0.23398(18) 0.31280(11) 0.0324(5) Uani 1 1 d . . .
C112 C 0.04165(11) 0.3380(2) 0.23173(15) 0.0395(6) Uani 1 1 d . . .
H112 H 0.0266 0.3982 0.2055 0.047 Uiso 1 1 calc R . .
C113 C 0.07956(11) 0.3363(2) 0.29455(15) 0.0389(6) Uani 1 1 d . . .
H113 H 0.0958 0.3962 0.3207 0.047 Uiso 1 1 calc R . .
C114 C 0.12476(11) 0.1969(2) 0.37690(13) 0.0365(6) Uani 1 1 d . . .
H11A H 0.1065 0.1577 0.3893 0.044 Uiso 1 1 calc R . .
H11B H 0.1406 0.2587 0.4051 0.044 Uiso 1 1 calc R . .
C115 C 0.16510(10) 0.1254(2) 0.38602(13) 0.0335(6) Uani 1 1 d . . .
H11C H 0.1919 0.1177 0.4315 0.040 Uiso 1 1 calc R . .
H11D H 0.1793 0.1591 0.3665 0.040 Uiso 1 1 calc R . .
C121 C 0.18956(10) -0.0634(2) 0.34829(13) 0.0327(6) Uani 1 1 d . . .
C122 C 0.23543(10) -0.0159(2) 0.37627(13) 0.0345(6) Uani 1 1 d . . .
H122 H 0.2427 0.0491 0.3980 0.041 Uiso 1 1 calc R . .
C123 C 0.27080(11) -0.0633(3) 0.37255(14) 0.0402(7) Uani 1 1 d . . .
H123 H 0.3019 -0.0301 0.3915 0.048 Uiso 1 1 calc R . .
C124 C 0.26102(11) -0.1582(2) 0.34163(14) 0.0409(7) Uani 1 1 d . . .
H124 H 0.2852 -0.1897 0.3389 0.049 Uiso 1 1 calc R . .
C125 C 0.21597(11) -0.2073(2) 0.31473(14) 0.0389(6) Uani 1 1 d . . .
H125 H 0.2094 -0.2734 0.2942 0.047 Uiso 1 1 calc R . .
C126 C 0.18029(11) -0.1601(2) 0.31770(13) 0.0360(6) Uani 1 1 d . . .
H126 H 0.1493 -0.1939 0.2987 0.043 Uiso 1 1 calc R . .
C131 C 0.15234(10) -0.0799(2) 0.41897(13) 0.0342(6) Uani 1 1 d . . .
C132 C 0.13558(11) -0.0404(3) 0.45190(14) 0.0407(7) Uani 1 1 d . . .
H132 H 0.1195 0.0263 0.4406 0.049 Uiso 1 1 calc R . .
C133 C 0.14182(13) -0.0965(3) 0.50086(16) 0.0494(8) Uani 1 1 d . . .
H133 H 0.1304 -0.0677 0.5230 0.059 Uiso 1 1 calc R . .
C134 C 0.16448(13) -0.1939(3) 0.51769(16) 0.0540(9) Uani 1 1 d . . .
H134 H 0.1679 -0.2332 0.5505 0.065 Uiso 1 1 calc R . .
C135 C 0.18207(14) -0.2333(3) 0.48659(17) 0.0557(9) Uani 1 1 d . . .
H135 H 0.1983 -0.2998 0.4984 0.067 Uiso 1 1 calc R . .
C136 C 0.17633(13) -0.1768(3) 0.43780(16) 0.0477(8) Uani 1 1 d . . .
H136 H 0.1890 -0.2050 0.4170 0.057 Uiso 1 1 calc R . .
N211 N 0.05756(8) -0.16447(18) 0.26094(10) 0.0304(5) Uani 1 1 d . . .
C211 C 0.06444(11) -0.2275(2) 0.30577(15) 0.0375(6) Uani 1 1 d . . .
H211 H 0.0684 -0.2034 0.3424 0.045 Uiso 1 1 calc R . .
N212 N 0.05337(9) -0.23047(18) 0.21741(12) 0.0361(5) Uani 1 1 d . . .
C212 C 0.06504(13) -0.3334(2) 0.29192(17) 0.0471(8) Uani 1 1 d . . .
H212 H 0.0697 -0.3933 0.3165 0.057 Uiso 1 1 calc R . .
C213 C 0.05736(13) -0.3322(2) 0.23496(17) 0.0462(7) Uani 1 1 d . . .
H213 H 0.0552 -0.3922 0.2121 0.055 Uiso 1 1 calc R . .
C214 C 0.04004(11) -0.1938(2) 0.15706(14) 0.0392(6) Uani 1 1 d . . .
H21A H 0.0085 -0.1544 0.1350 0.047 Uiso 1 1 calc R . .
H21B H 0.0347 -0.2557 0.1310 0.047 Uiso 1 1 calc R . .
C215 C 0.07955(11) -0.1228(2) 0.16377(14) 0.0357(6) Uani 1 1 d . . .
H21C H 0.0730 -0.1154 0.1223 0.043 Uiso 1 1 calc R . .
H21D H 0.1123 -0.1565 0.1927 0.043 Uiso 1 1 calc R . .
C221 C 0.03777(10) 0.0820(2) 0.11924(13) 0.0336(6) Uani 1 1 d . . .
C222 C 0.04978(13) 0.1798(3) 0.10820(16) 0.0516(8) Uani 1 1 d . . .
H222 H 0.0811 0.2101 0.1393 0.062 Uiso 1 1 calc R . .
C223 C 0.01660(15) 0.2344(3) 0.05228(17) 0.0597(10) Uani 1 1 d . . .
H223 H 0.0254 0.3016 0.0459 0.072 Uiso 1 1 calc R . .
C224 C -0.02856(13) 0.1917(3) 0.00651(15) 0.0513(8) Uani 1 1 d . . .
H224 H -0.0512 0.2293 -0.0313 0.062 Uiso 1 1 calc R . .
C225 C -0.04070(13) 0.0943(3) 0.01580(15) 0.0513(8) Uani 1 1 d . . .
H225 H -0.0716 0.0635 -0.0163 0.062 Uiso 1 1 calc R . .
C226 C -0.00833(12) 0.0398(3) 0.07162(14) 0.0438(7) Uani 1 1 d . . .
H226 H -0.0177 -0.0271 0.0775 0.053 Uiso 1 1 calc R . .
C231 C 0.14012(10) 0.0661(2) 0.21946(13) 0.0337(6) Uani 1 1 d . . .
C232 C 0.17064(12) 0.0173(3) 0.20783(15) 0.0402(7) Uani 1 1 d . . .
H232 H 0.1611 -0.0482 0.1862 0.048 Uiso 1 1 calc R . .
C233 C 0.21516(12) 0.0639(3) 0.22771(16) 0.0485(8) Uani 1 1 d . . .
H233 H 0.2359 0.0296 0.2197 0.058 Uiso 1 1 calc R . .
C234 C 0.22962(12) 0.1598(3) 0.25901(15) 0.0468(8) Uani 1 1 d . . .
H234 H 0.2603 0.1907 0.2730 0.056 Uiso 1 1 calc R . .
C235 C 0.19886(11) 0.2104(3) 0.26978(14) 0.0414(7) Uani 1 1 d . . .
H235 H 0.2082 0.2765 0.2908 0.050 Uiso 1 1 calc R . .
C236 C 0.15429(10) 0.1640(2) 0.24975(13) 0.0349(6) Uani 1 1 d . . .
H236 H 0.1332 0.1993 0.2567 0.042 Uiso 1 1 calc R . .

loop_
_atom_site_aniso_label
_atom_site_aniso_U_11
_atom_site_aniso_U_22
_atom_site_aniso_U_33
_atom_site_aniso_U_23
_atom_site_aniso_U_13
_atom_site_aniso_U_12
Ru1 0.02532(11) 0.02424(12) 0.02855(12) 0.00013(8) 0.01660(9) 0.00025(8)
Cl1 0.0277(3) 0.0345(3) 0.0287(3) 0.0008(2) 0.0173(3) 0.0006(2)
S1 0.0441(4) 0.0366(4) 0.0520(4) 0.0035(3) 0.0290(4) 0.0035(3)
P1 0.0259(3) 0.0278(3) 0.0295(3) 0.0004(3) 0.0159(3) 0.0015(3)
F1 0.0949(18) 0.0687(15) 0.1052(19) 0.0169(13) 0.0791(17) -0.0057(13)
O1 0.0406(14) 0.077(2) 0.0799(19) 0.0034(15) 0.0261(14) 0.0107(13)
C1 0.055(2) 0.0384(17) 0.063(2) -0.0013(16) 0.0422(18) -0.0058(15)
Cl2 0.0856(8) 0.1279(12) 0.0775(8) -0.0190(8) 0.0492(7) 0.0090(8)
P2 0.0302(3) 0.0273(3) 0.0314(3) -0.0005(3) 0.0201(3) -0.0004(3)
F2 0.0543(13) 0.0603(14) 0.0705(14) 0.0160(11) 0.0329(11) 0.0151(10)
O2 0.0773(19) 0.0447(15) 0.0697(17) -0.0144(13) 0.0373(15) 0.0023(13)
C2 0.066(3) 0.085(3) 0.066(3) 0.011(2) 0.043(2) 0.012(2)
Cl3 0.1203(13) 0.0968(11) 0.1615(16) 0.0172(11) 0.0861(13) -0.0042(10)
F3 0.0880(17) 0.0417(12) 0.0890(16) -0.0157(11) 0.0544(15) -0.0111(11)
O3 0.0801(19) 0.0605(17) 0.0767(18) 0.0187(14) 0.0567(16) 0.0030(14)
C3 0.075(3) 0.082(3) 0.071(3) -0.013(2) 0.037(2) -0.026(3)
Cl4 0.1160(11) 0.1017(9) 0.0716(7) -0.0124(7) 0.0628(8) -0.0256(8)
C4 0.095(3) 0.079(3) 0.091(3) -0.029(3) 0.072(3) -0.033(3)
Cl5 0.0944(10) 0.1342(13) 0.0627(7) 0.0034(7) 0.0432(7) -0.0180(8)
Cl6 0.0812(7) 0.0804(7) 0.0719(6) -0.0055(5) 0.0485(6) 0.0177(6)
Cl7 0.0726(6) 0.0719(6) 0.0570(5) 0.0124(5) 0.0437(5) 0.0164(5)
N111 0.0307(11) 0.0271(11) 0.0324(11) -0.0004(9) 0.0200(10) 0.0001(9)
C111 0.0342(14) 0.0300(14) 0.0379(14) 0.0028(11) 0.0223(12) 0.0029(11)
N112 0.0351(12) 0.0260(11) 0.0360(12) -0.0030(9) 0.0213(10) -0.0005(9)
C112 0.0437(16) 0.0300(15) 0.0458(16) 0.0060(12) 0.0274(14) 0.0047(12)
C113 0.0442(16) 0.0256(14) 0.0508(17) -0.0012(12) 0.0305(15) -0.0009(12)
C114 0.0390(15) 0.0336(15) 0.0346(14) -0.0030(12) 0.0209(13) 0.0001(12)
C115 0.0315(14) 0.0319(14) 0.0329(13) -0.0013(11) 0.0171(12) 0.0001(11)
C121 0.0296(13) 0.0345(14) 0.0318(13) 0.0036(11) 0.0173(11) 0.0045(11)
C122 0.0320(14) 0.0344(15) 0.0364(14) -0.0002(11) 0.0201(12) 0.0006(11)
C123 0.0299(14) 0.0456(17) 0.0439(16) 0.0050(13) 0.0215(13) 0.0030(13)
C124 0.0390(16) 0.0434(17) 0.0462(16) 0.0056(13) 0.0288(14) 0.0085(13)
C125 0.0412(16) 0.0364(15) 0.0406(15) 0.0006(12) 0.0252(14) 0.0062(13)
C126 0.0320(14) 0.0361(15) 0.0399(15) -0.0004(12) 0.0216(13) 0.0012(12)
C131 0.0302(13) 0.0358(15) 0.0337(14) 0.0034(11) 0.0175(12) 0.0001(11)
C132 0.0389(16) 0.0424(16) 0.0366(15) 0.0078(13) 0.0204(13) 0.0097(13)
C133 0.0536(19) 0.056(2) 0.0440(17) 0.0094(15) 0.0322(16) 0.0079(16)
C134 0.056(2) 0.060(2) 0.0454(18) 0.0200(16) 0.0305(17) 0.0073(17)
C135 0.063(2) 0.047(2) 0.060(2) 0.0208(17) 0.0382(19) 0.0175(17)
C136 0.0534(19) 0.0427(18) 0.0517(18) 0.0124(15) 0.0339(17) 0.0128(15)
N211 0.0302(11) 0.0251(11) 0.0361(12) -0.0014(9) 0.0199(10) -0.0008(9)
C211 0.0377(15) 0.0320(15) 0.0472(16) 0.0054(12) 0.0279(14) 0.0020(12)
N212 0.0426(13) 0.0250(11) 0.0460(14) -0.0036(10) 0.0294(12) -0.0014(10)
C212 0.058(2) 0.0303(15) 0.065(2) 0.0078(14) 0.0427(18) 0.0042(14)
C213 0.058(2) 0.0259(14) 0.067(2) -0.0031(14) 0.0434(18) -0.0024(13)
C214 0.0411(16) 0.0344(15) 0.0415(15) -0.0057(12) 0.0245(14) -0.0029(12)
C215 0.0423(16) 0.0310(14) 0.0397(15) -0.0030(12) 0.0276(13) -0.0008(12)
C221 0.0383(15) 0.0330(14) 0.0338(14) 0.0005(11) 0.0239(13) 0.0018(12)
C222 0.0515(19) 0.0411(18) 0.0447(17) 0.0060(14) 0.0194(16) -0.0079(15)
C223 0.065(2) 0.044(2) 0.050(2) 0.0110(16) 0.0241(18) -0.0053(17)
C224 0.053(2) 0.055(2) 0.0355(16) 0.0107(15) 0.0209(16) 0.0100(16)
C225 0.0451(18) 0.060(2) 0.0367(16) 0.0032(15) 0.0180(15) -0.0031(16)
C226 0.0439(17) 0.0470(18) 0.0381(16) 0.0029(14) 0.0232(14) -0.0038(14)
C231 0.0352(14) 0.0342(14) 0.0349(14) 0.0042(11) 0.0228(12) 0.0016(11)
C232 0.0397(16) 0.0437(17) 0.0439(16) 0.0016(13) 0.0286(14) 0.0007(13)
C233 0.0422(17) 0.059(2) 0.0574(19) 0.0065(17) 0.0371(16) 0.0038(15)
C234 0.0366(16) 0.058(2) 0.0462(17) 0.0090(15) 0.0250(14) -0.0060(15)
C235 0.0421(16) 0.0397(16) 0.0405(16) 0.0048(13) 0.0238(14) -0.0035(13)
C236 0.0345(14) 0.0349(15) 0.0351(14) 0.0036(12) 0.0208(12) 0.0015(12)

loop_
_atom_type_symbol
_atom_type_description
_atom_type_scat_dispersion_real
_atom_type_scat_dispersion_imag
_atom_type_scat_source
C C 0.0033 0.0016 'International Tables Vol C Tables 4.2.6.8 and 6.1.1.4'
H H 0.0000 0.0000 'International Tables Vol C Tables 4.2.6.8 and 6.1.1.4'
N N 0.0061 0.0033 'International Tables Vol C Tables 4.2.6.8 and 6.1.1.4'
O O 0.0106 0.0060 'International Tables Vol C Tables 4.2.6.8 and 6.1.1.4'
P P 0.1023 0.0942 'International Tables Vol C Tables 4.2.6.8 and 6.1.1.4'
S S 0.1246 0.1234 'International Tables Vol C Tables 4.2.6.8 and 6.1.1.4'
F F 0.0171 0.0103 'International Tables Vol C Tables 4.2.6.8 and 6.1.1.4'
Cl Cl 0.1484 0.1585 'International Tables Vol C Tables 4.2.6.8 and 6.1.1.4'
Ru Ru -1.2594 0.8363 'International Tables Vol C Tables 4.2.6.8 and 6.1.1.4'

loop_
_exptl_crystal_face_index_h
_exptl_crystal_face_index_k
_exptl_crystal_face_index_l
_exptl_crystal_face_perp_dist
1 0 0 0.090
-1 0 0 0.060
0 1 0 0.080
0 -1 0 0.060
0 0 1 0.120
0 0 -1 0.090
5 0 -4 0.110
-3 0 4 0.139
-20 13 -1 0.063
10 -9 0 0.052

loop_
_geom_angle_atom_site_label_1
_geom_angle_atom_site_label_2
_geom_angle_atom_site_label_3
_geom_angle
_geom_angle_site_symmetry_1
_geom_angle_site_symmetry_3
_geom_angle_publ_flag
N111 Ru1 N211 174.72(8) . . ?
N111 Ru1 P1 93.54(6) . . ?
N211 Ru1 P1 89.85(6) . . ?
N111 Ru1 P2 89.99(6) . . ?
N211 Ru1 P2 93.71(6) . . ?
P1 Ru1 P2 95.59(3) . . ?
N111 Ru1 Cl1 88.48(6) . 2 ?
N211 Ru1 Cl1 87.64(6) . 2 ?
P1 Ru1 Cl1 172.36(2) . 2 ?
P2 Ru1 Cl1 91.77(3) . 2 ?
N111 Ru1 Cl1 87.43(6) . . ?
N211 Ru1 Cl1 88.39(6) . . ?
P1 Ru1 Cl1 92.40(3) . . ?
P2 Ru1 Cl1 171.73(2) . . ?
Cl1 Ru1 Cl1 80.32(3) 2 . ?
Ru1 Cl1 Ru1 99.68(3) 2 . ?
O2 S1 O3 115.76(19) . . ?
O2 S1 O1 114.97(18) . . ?
O3 S1 O1 114.68(19) . . ?
O2 S1 C1 103.07(17) . . ?
O3 S1 C1 102.36(15) . . ?
O1 S1 C1 103.39(17) . . ?
C121 P1 C115 104.59(13) . . ?
C121 P1 C131 100.24(13) . . ?
C115 P1 C131 101.20(13) . . ?
C121 P1 Ru1 120.42(9) . . ?
C115 P1 Ru1 111.46(9) . . ?
C131 P1 Ru1 116.53(9) . . ?
F1 C1 F3 107.5(3) . . ?
F1 C1 F2 107.4(3) . . ?
F3 C1 F2 106.7(3) . . ?
F1 C1 S1 111.8(2) . . ?
F3 C1 S1 112.0(3) . . ?
F2 C1 S1 111.1(2) . . ?
C231 P2 C215 105.20(13) . . ?
C231 P2 C221 100.63(13) . . ?
C215 P2 C221 101.02(13) . . ?
C231 P2 Ru1 119.28(10) . . ?
C215 P2 Ru1 111.57(9) . . ?
C221 P2 Ru1 116.91(9) . . ?
Cl3 C2 Cl2 112.2(3) . . ?
Cl5 C3 Cl4 112.6(3) . . ?
Cl6 C4 Cl7 112.0(2) . . ?
C111 N111 N112 105.1(2) . . ?
C111 N111 Ru1 127.20(19) . . ?
N112 N111 Ru1 127.51(17) . . ?
N111 C111 C112 111.1(3) . . ?
C113 N112 N111 110.8(2) . . ?
C113 N112 C114 125.7(2) . . ?
N111 N112 C114 123.1(2) . . ?
C113 C112 C111 105.2(3) . . ?
N112 C113 C112 107.7(3) . . ?
N112 C114 C115 113.4(2) . . ?
C114 C115 P1 112.3(2) . . ?
C126 C121 C122 118.6(3) . . ?
C126 C121 P1 118.6(2) . . ?
C122 C121 P1 122.7(2) . . ?
C123 C122 C121 120.2(3) . . ?
C124 C123 C122 120.6(3) . . ?
C123 C124 C125 119.8(3) . . ?
C126 C125 C124 120.0(3) . . ?
C125 C126 C121 120.7(3) . . ?
C136 C131 C132 117.5(3) . . ?
C136 C131 P1 121.8(2) . . ?
C132 C131 P1 120.7(2) . . ?
C133 C132 C131 121.2(3) . . ?
C134 C133 C132 120.5(3) . . ?
C135 C134 C133 119.2(3) . . ?
C134 C135 C136 120.5(3) . . ?
C131 C136 C135 121.1(3) . . ?
C211 N211 N212 105.4(2) . . ?
C211 N211 Ru1 127.10(19) . . ?
N212 N211 Ru1 127.11(17) . . ?
N211 C211 C212 111.2(3) . . ?
C213 N212 N211 110.7(2) . . ?
C213 N212 C214 125.8(3) . . ?
N211 N212 C214 123.0(2) . . ?
C211 C212 C213 104.9(3) . . ?
N212 C213 C212 107.8(3) . . ?
N212 C214 C215 112.8(2) . . ?
C214 C215 P2 112.3(2) . . ?
C222 C221 C226 117.3(3) . . ?
C222 C221 P2 121.9(2) . . ?
C226 C221 P2 120.8(2) . . ?
C223 C222 C221 121.2(3) . . ?
C224 C223 C222 120.5(3) . . ?
C225 C224 C223 119.3(3) . . ?
C224 C225 C226 120.8(3) . . ?
C221 C226 C225 120.9(3) . . ?
C232 C231 C236 118.7(3) . . ?
C232 C231 P2 122.1(2) . . ?
C236 C231 P2 119.2(2) . . ?
C231 C232 C233 120.3(3) . . ?
C234 C233 C232 120.8(3) . . ?
C233 C234 C235 119.3(3) . . ?
C236 C235 C234 119.9(3) . . ?
C235 C236 C231 120.9(3) . . ?

loop_
_geom_bond_atom_site_label_1
_geom_bond_atom_site_label_2
_geom_bond_distance
_geom_bond_site_symmetry_2
_geom_bond_publ_flag
Ru1 N111 2.110(2) . ?
Ru1 N211 2.111(2) . ?
Ru1 P1 2.2859(14) . ?
Ru1 P2 2.2915(8) . ?
Ru1 Cl1 2.4774(14) 2 ?
Ru1 Cl1 2.4804(8) . ?
Cl1 Ru1 2.4774(14) 2 ?
S1 O2 1.432(3) . ?
S1 O3 1.436(3) . ?
S1 O1 1.432(3) . ?
S1 C1 1.817(4) . ?
P1 C121 1.824(3) . ?
P1 C115 1.841(3) . ?
P1 C131 1.860(3) . ?
F1 C1 1.324(4) . ?
C1 F3 1.322(4) . ?
C1 F2 1.334(4) . ?
Cl2 C2 1.761(5) . ?
P2 C231 1.829(3) . ?
P2 C215 1.835(3) . ?
P2 C221 1.858(3) . ?
C2 Cl3 1.749(5) . ?
C3 Cl5 1.713(5) . ?
C3 Cl4 1.751(5) . ?
C4 Cl6 1.741(4) . ?
C4 Cl7 1.748(4) . ?
N111 C111 1.340(4) . ?
N111 N112 1.362(3) . ?
C111 C112 1.395(4) . ?
N112 C113 1.355(4) . ?
N112 C114 1.452(4) . ?
C112 C113 1.366(5) . ?
C114 C115 1.530(4) . ?
C121 C126 1.398(4) . ?
C121 C122 1.391(4) . ?
C122 C123 1.393(4) . ?
C123 C124 1.380(4) . ?
C124 C125 1.382(4) . ?
C125 C126 1.390(4) . ?
C131 C136 1.388(4) . ?
C131 C132 1.390(4) . ?
C132 C133 1.384(4) . ?
C133 C134 1.377(5) . ?
C134 C135 1.370(5) . ?
C135 C136 1.390(5) . ?
N211 C211 1.335(4) . ?
N211 N212 1.365(3) . ?
C211 C212 1.395(4) . ?
N212 C213 1.350(4) . ?
N212 C214 1.459(4) . ?
C212 C213 1.375(5) . ?
C214 C215 1.529(4) . ?
C221 C222 1.389(4) . ?
C221 C226 1.397(4) . ?
C222 C223 1.396(5) . ?
C223 C224 1.369(5) . ?
C224 C225 1.369(5) . ?
C225 C226 1.389(5) . ?
C231 C232 1.387(4) . ?
C231 C236 1.398(4) . ?
C232 C233 1.391(4) . ?
C233 C234 1.386(5) . ?
C234 C235 1.389(5) . ?
C235 C236 1.391(4) . ?
